data_7046855
loop_
_publ_author_name
'Pick, Fraser S.'
'Leznoff, Daniel B.'
'Fryzuk, Michael D.'

_publ_section_title
;
 Redox behaviour of
 ([fc(NP<sup>i</sup>Pr<sub>2</sub>)<sub>2</sub>]Fe)<sub>2</sub>, formation
 of an iron-iron bond and cleavage of azobenzene.
;
_journal_issue 32
_journal_name_full 'Dalton transactions (Cambridge, England : 2003)'
_journal_page_first 10925
_journal_page_last 10931
_journal_paper_doi 10.1039/c8dt00828k
_journal_volume 47
_journal_year 2018
_chemical_formula_moiety 'C44 H72 Fe4 N4 P4, C24 H48 K O6'
_chemical_formula_sum 'C68 H120 Fe4 K N4 O6 P4'
_chemical_formula_weight 1475.24
_space_group_crystal_system monoclinic
_space_group_IT_number 14
_space_group_name_Hall '-P 2ybc'
_space_group_name_H-M_alt 'P 1 21/c 1'
_symmetry_space_group_name_Hall '-P 2ybc'
_symmetry_space_group_name_H-M 'P 1 21/c 1'
_atom_sites_solution_hydrogens geom
_audit_creation_date 2016-07-02
_audit_creation_method
;
Olex2 1.2
(compiled 2016.02.19 svn.r3266 for OlexSys, GUI svn.r5155)
;
_audit_update_record
;
2018-02-05 deposited with the CCDC.
2018-06-26 downloaded from the CCDC.
;
_cell_angle_alpha 90.000
_cell_angle_beta 91.213(5)
_cell_angle_gamma 90.000
_cell_formula_units_Z 4
_cell_length_a 14.292(3)
_cell_length_b 21.153(5)
_cell_length_c 24.731(6)
_cell_measurement_reflns_used 9454
_cell_measurement_temperature 293(2)
_cell_measurement_theta_max 27.471
_cell_measurement_theta_min 2.652
_cell_volume 7475(3)
_computing_molecular_graphics 'Olex2 (Dolomanov et al., 2009)'
_computing_publication_material 'Olex2 (Dolomanov et al., 2009)'
_computing_structure_refinement 'XL (Sheldrick, 2008)'
_diffrn_ambient_temperature 293(2)
_diffrn_detector 'Bruker APEX2 area detector'
_diffrn_detector_area_resol_mean 7.9
_diffrn_detector_type 'Bruker-Nonius APEXII CCD area detector'
_diffrn_measured_fraction_theta_full 0.999
_diffrn_measured_fraction_theta_max 0.995
_diffrn_measurement_device 'Bruker-Nonius APEXII CCD area detector and D8 diffractometer'
_diffrn_measurement_device_type 'Bruker APEX-II CCD'
_diffrn_measurement_method '\f and \w scans'
_diffrn_radiation_monochromator 'TRIUMPH curved-crystal'
_diffrn_radiation_probe x-ray
_diffrn_radiation_type MoK\a
_diffrn_radiation_wavelength 0.71069
_diffrn_reflns_av_R_equivalents 0.0864
_diffrn_reflns_av_unetI/netI 0.0889
_diffrn_reflns_Laue_measured_fraction_full 0.999
_diffrn_reflns_Laue_measured_fraction_max 0.995
_diffrn_reflns_limit_h_max 17
_diffrn_reflns_limit_h_min -18
_diffrn_reflns_limit_k_max 27
_diffrn_reflns_limit_k_min -26
_diffrn_reflns_limit_l_max 32
_diffrn_reflns_limit_l_min -32
_diffrn_reflns_number 68997
_diffrn_reflns_point_group_measured_fraction_full 0.999
_diffrn_reflns_point_group_measured_fraction_max 0.995
_diffrn_reflns_theta_full 25.240
_diffrn_reflns_theta_max 27.548
_diffrn_reflns_theta_min 1.720
_diffrn_source 'sealed X-ray tube'
_diffrn_standards_number 0
_exptl_absorpt_coefficient_mu 0.951
_exptl_absorpt_correction_T_max 0.7456
_exptl_absorpt_correction_T_min 0.6530
_exptl_absorpt_correction_type multi-scan
_exptl_absorpt_process_details
;
SADABS-2012/1 (Bruker,2012) was used for absorption correction.
wR2(int) was 0.0795 before and 0.0641 after correction.
The Ratio of minimum to maximum transmission is 0.8758.
The \l/2 correction factor is 0.0015.
;
_exptl_crystal_colour black
_exptl_crystal_colour_primary black
_exptl_crystal_density_diffrn 1.311
_exptl_crystal_description Rectangular
_exptl_crystal_F_000 3145
_exptl_crystal_size_max 0.23
_exptl_crystal_size_mid 0.05
_exptl_crystal_size_min 0.05
_refine_diff_density_max 0.980
_refine_diff_density_min -1.005
_refine_diff_density_rms 0.093
_refine_ls_extinction_method none
_refine_ls_goodness_of_fit_ref 0.985
_refine_ls_hydrogen_treatment constr
_refine_ls_matrix_type full
_refine_ls_number_parameters 792
_refine_ls_number_reflns 17182
_refine_ls_number_restraints 0
_refine_ls_restrained_S_all 0.985
_refine_ls_R_factor_all 0.0917
_refine_ls_R_factor_gt 0.0482
_refine_ls_shift/su_max 0.040
_refine_ls_shift/su_mean 0.001
_refine_ls_structure_factor_coef Fsqd
_refine_ls_weighting_details 'w=1/[\s^2^(Fo^2^)+(0.0366P)^2^+6.9059P] where P=(Fo^2^+2Fc^2^)/3'
_refine_ls_weighting_scheme calc
_refine_ls_wR_factor_gt 0.0958
_refine_ls_wR_factor_ref 0.1123
_reflns_Friedel_coverage 0.000
_reflns_number_gt 11341
_reflns_number_total 17182
_reflns_threshold_expression 'I > 2\s(I)'
_cod_data_source_file c8dt00828k2.cif
_cod_data_source_block mf993
_cod_depositor_comments
;
The following automatic conversions were performed:

'_diffrn_radiation_probe' value 'X-ray' changed to 'x-ray' according
to
/home/data/users/saulius/crontab/automatic-downloads/rss-feeds/RSC/lib/dictionaries/cif_core.dic
dictionary named 'cif_core.dic' version 2.4.2 from 2011-04-26.

Automatic conversion script
Id: cif_fix_values 4973 2017-02-22 13:04:09Z antanas 

 Adding full bibliography for 7046853--7046855.cif.
;
_cod_database_code 7046855
_shelxl_version_number 2014-3
_shelx_space_group_comment
;
The symmetry employed for this shelxl refinement is uniquely defined
by the following loop, which should always be used as a source of
symmetry information in preference to the above space-group names.
They are only intended as comments.
;
_olex2_refinement_description
;
1. Fixed Uiso
 At 1.2 times of:
  All C(H) groups, All C(H,H) groups, All C(H,H,H,H) groups
 At 1.5 times of:
  All C(H,H,H) groups
2. Uiso/Uaniso restraints and constraints
Uanis(C45A) = Uanis(C46A) = Uanis(C47) = Uanis(C48A) = Uanis(C48) = Uanis(C46)
= Uanis(C45)
3. Others
 Sof(H47D)=Sof(H47C)=Sof(C48A)=Sof(H48C)=Sof(H48D)=Sof(C45A)=Sof(C46A)=
 Sof(H46C)=Sof(H46D)=1-FVAR(1)
 Sof(C45)=Sof(H45A)=Sof(H45B)=Sof(C46)=Sof(H46A)=Sof(H46B)=Sof(H47B)=Sof(H47A)=
 Sof(C48)=Sof(H48A)=Sof(H48B)=FVAR(1)
4.a Ternary CH refined with riding coordinates:
 C6(H6), C9(H9), C17(H17), C20(H20), C28(H28), C31(H31), C39(H39), C42(H42)
4.b Secondary CH2 refined with riding coordinates:
 C45(H45A,H45B), C46(H46A,H46B), C47(H47B,H47A), C47(H47D,H47C), C48(H48A,
 H48B), C49(H49A,H49B), C50(H50A,H50B), C51(H51A,H51B), C52(H52A,H52B),
 C53(H53A,H53B), C54(H54A,H54B), C55(H55A,H55B), C56(H56A,H56B), C57(H57A,H57B),
  C58(H58A,H58B), C59(H59A,H59B), C60(H60A,H60B), C61(H61A,H61B), C62(H62A,
 H62B), C63(H63A,H63B), C64(H64A,H64B), C65(H65A,H65B), C66(H66A,H66B),
 C67(H67A,H67B), C68(H68A,H68B), C48A(H48C,H48D), C46A(H46C,H46D)
4.c Aromatic/amide H refined with riding coordinates:
 C3(H3), C3AA(H3AA), C4(H4), C5(H5), C13(H13), C14(H14), C15(H15), C16(H16),
 C24(H24), C25(H25), C26(H26), C27(H27), C35(H35), C36(H36), C37(H37), C38(H38)
4.d Idealised Me refined as rotating group:
 C7(H7A,H7B,H7C), C8(H8A,H8B,H8C), C10(H10A,H10B,H10C), C11(H11A,H11B,H11C),
 C18(H18A,H18B,H18C), C19(H19A,H19B,H19C), C21(H21A,H21B,H21C), C22(H22A,H22B,
 H22C), C29(H29A,H29B,H29C), C30(H30A,H30B,H30C), C32(H32A,H32B,H32C), C33(H33A,
 H33B,H33C), C40(H40A,H40B,H40C), C41(H41A,H41B,H41C), C43(H43A,H43B,H43C),
 C44(H44A,H44B,H44C)
;
_olex2_submission_special_instructions 'No special instructions were received'

loop_
_space_group_symop_operation_xyz
'x, y, z'
'-x, y+1/2, -z+1/2'
'-x, -y, -z'
'x, -y-1/2, z-1/2'

loop_
_atom_site_label
_atom_site_type_symbol
_atom_site_fract_x
_atom_site_fract_y
_atom_site_fract_z
_atom_site_U_iso_or_equiv
_atom_site_adp_type
_atom_site_occupancy
_atom_site_site_symmetry_order
_atom_site_calc_flag
_atom_site_refinement_flags_posn
_atom_site_refinement_flags_occupancy
_atom_site_disorder_assembly
_atom_site_disorder_group
Fe1 Fe 0.34639(3) 0.05186(2) 0.29072(2) 0.01277(10) Uani 1 1 d . . . .
Fe2 Fe 0.09009(3) 0.03210(2) 0.27385(2) 0.01148(10) Uani 1 1 d . . . .
Fe3 Fe -0.05274(3) 0.08428(2) 0.23721(2) 0.01212(10) Uani 1 1 d . . . .
Fe4 Fe -0.30778(3) 0.10003(2) 0.25488(2) 0.01346(10) Uani 1 1 d . . . .
P1 P 0.13756(6) -0.10007(4) 0.21599(3) 0.01571(18) Uani 1 1 d . . . .
P2 P 0.07562(6) 0.15452(4) 0.24037(3) 0.01226(17) Uani 1 1 d . . . .
P3 P -0.10148(6) 0.04548(4) 0.11584(3) 0.01873(19) Uani 1 1 d . . . .
P4 P -0.03440(6) 0.03077(4) 0.33511(3) 0.01236(17) Uani 1 1 d . . . .
N1 N 0.17567(18) -0.03632(12) 0.25125(10) 0.0150(6) Uani 1 1 d . . . .
N2 N 0.15427(17) 0.11474(12) 0.27643(10) 0.0135(5) Uani 1 1 d . . . .
N3 N -0.14060(18) 0.06532(12) 0.17758(9) 0.0149(6) Uani 1 1 d . . . .
N4 N -0.11383(17) 0.07796(12) 0.30709(9) 0.0143(6) Uani 1 1 d . . . .
C0AA C 0.2704(2) -0.03019(14) 0.26836(12) 0.0133(6) Uani 1 1 d . . . .
C3 C 0.4040(2) -0.02798(15) 0.32394(13) 0.0207(7) Uani 1 1 d . . . .
H3 H 0.4430 -0.0295 0.3545 0.025 Uiso 1 1 calc R . . .
C3AA C 0.3043(2) -0.03265(15) 0.32340(12) 0.0169(7) Uani 1 1 d . . . .
H3AA H 0.2674 -0.0366 0.3537 0.020 Uiso 1 1 calc R . . .
C4 C 0.4330(2) -0.02059(15) 0.26980(13) 0.0206(7) Uani 1 1 d . . . .
H4 H 0.4944 -0.0166 0.2585 0.025 Uiso 1 1 calc R . . .
C5 C 0.3512(2) -0.02037(14) 0.23577(12) 0.0166(7) Uani 1 1 d . . . .
H5 H 0.3502 -0.0148 0.1985 0.020 Uiso 1 1 calc R . . .
C6 C 0.1879(2) -0.17206(15) 0.25084(13) 0.0187(7) Uani 1 1 d . . . .
H6 H 0.1596 -0.2086 0.2324 0.022 Uiso 1 1 calc R . . .
C7 C 0.1522(3) -0.17380(16) 0.30872(13) 0.0233(8) Uani 1 1 d . . . .
H7A H 0.1799 -0.1398 0.3292 0.035 Uiso 1 1 calc GR . . .
H7B H 0.1690 -0.2134 0.3252 0.035 Uiso 1 1 calc GR . . .
H7C H 0.0854 -0.1693 0.3081 0.035 Uiso 1 1 calc GR . . .
C8 C 0.2939(2) -0.18328(16) 0.25051(13) 0.0220(8) Uani 1 1 d . . . .
H8A H 0.3150 -0.1831 0.2139 0.033 Uiso 1 1 calc GR . . .
H8B H 0.3080 -0.2234 0.2669 0.033 Uiso 1 1 calc GR . . .
H8C H 0.3252 -0.1503 0.2706 0.033 Uiso 1 1 calc GR . . .
C9 C 0.2056(2) -0.10338(15) 0.15211(12) 0.0177(7) Uani 1 1 d . . . .
H9 H 0.2726 -0.1049 0.1614 0.021 Uiso 1 1 calc R . . .
C10 C 0.1790(3) -0.16249(17) 0.11997(14) 0.0293(9) Uani 1 1 d . . . .
H10A H 0.1986 -0.1994 0.1398 0.044 Uiso 1 1 calc GR . . .
H10B H 0.2093 -0.1617 0.0857 0.044 Uiso 1 1 calc GR . . .
H10C H 0.1124 -0.1636 0.1142 0.044 Uiso 1 1 calc GR . . .
C11 C 0.1856(3) -0.04465(16) 0.11827(13) 0.0285(9) Uani 1 1 d . . . .
H11A H 0.1193 -0.0407 0.1120 0.043 Uiso 1 1 calc GR . . .
H11B H 0.2163 -0.0482 0.0843 0.043 Uiso 1 1 calc GR . . .
H11C H 0.2084 -0.0080 0.1372 0.043 Uiso 1 1 calc GR . . .
C12 C 0.2498(2) 0.12497(14) 0.28546(12) 0.0132(6) Uani 1 1 d . . . .
C13 C 0.2942(2) 0.12272(15) 0.33785(12) 0.0157(7) Uani 1 1 d . . . .
H13 H 0.2636 0.1174 0.3704 0.019 Uiso 1 1 calc R . . .
C14 C 0.3919(2) 0.12993(15) 0.33235(13) 0.0182(7) Uani 1 1 d . . . .
H14 H 0.4362 0.1302 0.3604 0.022 Uiso 1 1 calc R . . .
C15 C 0.4107(2) 0.13661(15) 0.27652(13) 0.0169(7) Uani 1 1 d . . . .
H15 H 0.4693 0.1423 0.2615 0.020 Uiso 1 1 calc R . . .
C16 C 0.3233(2) 0.13307(15) 0.24747(12) 0.0155(7) Uani 1 1 d . . . .
H16 H 0.3153 0.1356 0.2101 0.019 Uiso 1 1 calc R . . .
C17 C 0.0620(2) 0.23304(15) 0.27296(12) 0.0188(7) Uani 1 1 d . . . .
H17 H 0.0173 0.2575 0.2509 0.023 Uiso 1 1 calc R . . .
C18 C 0.0205(2) 0.22492(17) 0.32879(13) 0.0254(8) Uani 1 1 d . . . .
H18A H -0.0358 0.2003 0.3258 0.038 Uiso 1 1 calc GR . . .
H18B H 0.0064 0.2657 0.3436 0.038 Uiso 1 1 calc GR . . .
H18C H 0.0648 0.2036 0.3521 0.038 Uiso 1 1 calc GR . . .
C19 C 0.1533(3) 0.27101(16) 0.27707(14) 0.0276(8) Uani 1 1 d . . . .
H19A H 0.1978 0.2488 0.2997 0.041 Uiso 1 1 calc GR . . .
H19B H 0.1410 0.3118 0.2925 0.041 Uiso 1 1 calc GR . . .
H19C H 0.1784 0.2763 0.2416 0.041 Uiso 1 1 calc GR . . .
C20 C 0.1235(2) 0.17731(16) 0.17401(12) 0.0191(7) Uani 1 1 d . . . .
H20 H 0.1809 0.2018 0.1804 0.023 Uiso 1 1 calc R . . .
C21 C 0.1480(2) 0.11815(16) 0.14210(13) 0.0235(8) Uani 1 1 d . . . .
H21A H 0.1904 0.0924 0.1632 0.035 Uiso 1 1 calc GR . . .
H21B H 0.1770 0.1301 0.1090 0.035 Uiso 1 1 calc GR . . .
H21C H 0.0920 0.0946 0.1341 0.035 Uiso 1 1 calc GR . . .
C22 C 0.0536(3) 0.21830(17) 0.14232(13) 0.0284(9) Uani 1 1 d . . . .
H22A H -0.0065 0.1979 0.1413 0.043 Uiso 1 1 calc GR . . .
H22B H 0.0749 0.2240 0.1061 0.043 Uiso 1 1 calc GR . . .
H22C H 0.0484 0.2587 0.1596 0.043 Uiso 1 1 calc GR . . .
C23 C -0.2352(2) 0.08260(15) 0.18350(11) 0.0145(7) Uani 1 1 d . . . .
C24 C -0.3152(2) 0.04198(16) 0.18826(12) 0.0176(7) Uani 1 1 d . . . .
H24 H -0.3139 -0.0020 0.1890 0.021 Uiso 1 1 calc R . . .
C25 C -0.3970(2) 0.08038(17) 0.19168(12) 0.0205(7) Uani 1 1 d . . . .
H25 H -0.4581 0.0657 0.1943 0.025 Uiso 1 1 calc R . . .
C26 C -0.3691(2) 0.14446(16) 0.19047(12) 0.0210(8) Uani 1 1 d . . . .
H26 H -0.4084 0.1794 0.1923 0.025 Uiso 1 1 calc R . . .
C27 C -0.2703(2) 0.14588(15) 0.18596(12) 0.0176(7) Uani 1 1 d . . . .
H27 H -0.2339 0.1823 0.1848 0.021 Uiso 1 1 calc R . . .
C28 C -0.1707(3) -0.02473(17) 0.09339(13) 0.0257(8) Uani 1 1 d . . . .
H28 H -0.2375 -0.0143 0.0926 0.031 Uiso 1 1 calc R . . .
C29 C -0.1404(3) -0.04481(19) 0.03683(14) 0.0397(11) Uani 1 1 d . . . .
H29A H -0.1567 -0.0123 0.0113 0.060 Uiso 1 1 calc GR . . .
H29B H -0.1717 -0.0833 0.0268 0.060 Uiso 1 1 calc GR . . .
H29C H -0.0740 -0.0514 0.0370 0.060 Uiso 1 1 calc GR . . .
C30 C -0.1519(3) -0.07844(17) 0.13368(14) 0.0320(9) Uani 1 1 d . . . .
H30A H -0.0862 -0.0878 0.1350 0.048 Uiso 1 1 calc GR . . .
H30B H -0.1861 -0.1154 0.1224 0.048 Uiso 1 1 calc GR . . .
H30C H -0.1718 -0.0658 0.1689 0.048 Uiso 1 1 calc GR . . .
C31 C -0.1494(2) 0.10949(17) 0.07009(13) 0.0233(8) Uani 1 1 d . . . .
H31 H -0.1482 0.1479 0.0922 0.028 Uiso 1 1 calc R . . .
C32 C -0.0817(3) 0.1227(2) 0.02427(14) 0.0340(9) Uani 1 1 d . . . .
H32A H -0.0194 0.1273 0.0390 0.051 Uiso 1 1 calc GR . . .
H32B H -0.0999 0.1610 0.0060 0.051 Uiso 1 1 calc GR . . .
H32C H -0.0834 0.0882 -0.0009 0.051 Uiso 1 1 calc GR . . .
C33 C -0.2504(2) 0.10413(18) 0.04880(13) 0.0281(8) Uani 1 1 d . . . .
H33A H -0.2549 0.0704 0.0229 0.042 Uiso 1 1 calc GR . . .
H33B H -0.2687 0.1432 0.0318 0.042 Uiso 1 1 calc GR . . .
H33C H -0.2910 0.0954 0.0783 0.042 Uiso 1 1 calc GR . . .
C34 C -0.2083(2) 0.08830(15) 0.31693(11) 0.0140(7) Uani 1 1 d . . . .
C35 C -0.2842(2) 0.04418(16) 0.32094(11) 0.0161(7) Uani 1 1 d . . . .
H35 H -0.2784 0.0004 0.3205 0.019 Uiso 1 1 calc R . . .
C36 C -0.3697(2) 0.07805(16) 0.32573(12) 0.0183(7) Uani 1 1 d . . . .
H36 H -0.4289 0.0604 0.3292 0.022 Uiso 1 1 calc R . . .
C37 C -0.3486(2) 0.14316(16) 0.32423(12) 0.0206(7) Uani 1 1 d . . . .
H37 H -0.3915 0.1760 0.3268 0.025 Uiso 1 1 calc R . . .
C38 C -0.2501(2) 0.14982(16) 0.31803(12) 0.0183(7) Uani 1 1 d . . . .
H38 H -0.2182 0.1879 0.3152 0.022 Uiso 1 1 calc R . . .
C39 C -0.0905(2) -0.04603(15) 0.34992(12) 0.0171(7) Uani 1 1 d . . . .
H39 H -0.1490 -0.0375 0.3685 0.021 Uiso 1 1 calc R . . .
C40 C -0.1150(2) -0.07860(16) 0.29627(13) 0.0243(8) Uani 1 1 d . . . .
H40A H -0.1522 -0.0507 0.2740 0.036 Uiso 1 1 calc GR . . .
H40B H -0.1497 -0.1165 0.3031 0.036 Uiso 1 1 calc GR . . .
H40C H -0.0585 -0.0891 0.2780 0.036 Uiso 1 1 calc GR . . .
C41 C -0.0304(3) -0.08966(16) 0.38625(13) 0.0247(8) Uani 1 1 d . . . .
H41A H 0.0320 -0.0915 0.3728 0.037 Uiso 1 1 calc GR . . .
H41B H -0.0571 -0.1313 0.3862 0.037 Uiso 1 1 calc GR . . .
H41C H -0.0287 -0.0734 0.4225 0.037 Uiso 1 1 calc GR . . .
C42 C -0.0060(2) 0.06553(15) 0.40271(12) 0.0170(7) Uani 1 1 d . . . .
H42 H 0.0027 0.1108 0.3961 0.020 Uiso 1 1 calc R . . .
C43 C -0.0862(2) 0.06164(17) 0.44279(12) 0.0247(8) Uani 1 1 d . . . .
H43A H -0.1431 0.0761 0.4256 0.037 Uiso 1 1 calc GR . . .
H43B H -0.0719 0.0877 0.4736 0.037 Uiso 1 1 calc GR . . .
H43C H -0.0938 0.0186 0.4543 0.037 Uiso 1 1 calc GR . . .
C44 C 0.0874(2) 0.04261(17) 0.42667(13) 0.0250(8) Uani 1 1 d . . . .
H44A H 0.0816 -0.0007 0.4378 0.037 Uiso 1 1 calc GR . . .
H44B H 0.1045 0.0682 0.4574 0.037 Uiso 1 1 calc GR . . .
H44C H 0.1348 0.0459 0.3999 0.037 Uiso 1 1 calc GR . . .
K1 K 0.44053(6) 0.28943(4) 0.00526(3) 0.0320(2) Uani 1 1 d . . . .
O1 O 0.4286(2) 0.16776(15) 0.03832(12) 0.0551(9) Uani 1 1 d . . . .
O2 O 0.4024(2) 0.30949(15) 0.11400(11) 0.0538(9) Uani 1 1 d . . . .
O3 O 0.25171(18) 0.28768(13) -0.01638(11) 0.0386(7) Uani 1 1 d . . . .
O4 O 0.4808(2) 0.22219(15) -0.08964(11) 0.0519(9) Uani 1 1 d . . . .
O5 O 0.6312(2) 0.30345(16) 0.01998(12) 0.0563(9) Uani 1 1 d . . . .
O6 O 0.4178(2) 0.41873(14) 0.00278(11) 0.0459(8) Uani 1 1 d . . . .
C45 C 0.3522(7) 0.1222(4) 0.0202(4) 0.0758(12) Uani 0.597(5) 1 d . P A 1
H45A H 0.2927 0.1344 0.0354 0.091 Uiso 0.597(5) 1 calc R P A 1
H45B H 0.3457 0.1222 -0.0189 0.091 Uiso 0.597(5) 1 calc R P A 1
C46 C 0.3805(7) 0.0591(4) 0.0400(4) 0.0758(12) Uani 0.597(5) 1 d . P A 1
H46A H 0.3371 0.0437 0.0666 0.091 Uiso 0.597(5) 1 calc R P A 1
H46B H 0.3826 0.0291 0.0104 0.091 Uiso 0.597(5) 1 calc R P A 1
C47 C 0.4699(4) 0.0677(3) 0.0634(2) 0.0758(12) Uani 1 1 d . . . .
H47B H 0.5181 0.0620 0.0368 0.091 Uiso 0.597(5) 1 calc R P A 1
H47A H 0.4809 0.0383 0.0929 0.091 Uiso 0.597(5) 1 calc R P A 1
H47D H 0.4557 0.0432 0.0311 0.091 Uiso 0.403(5) 1 calc R P A 2
H47C H 0.5131 0.0440 0.0864 0.091 Uiso 0.403(5) 1 calc R P A 2
C48 C 0.4683(8) 0.1371(4) 0.0843(4) 0.0758(12) Uani 0.597(5) 1 d . P A 1
H48A H 0.4294 0.1416 0.1157 0.091 Uiso 0.597(5) 1 calc R P A 1
H48B H 0.5308 0.1526 0.0928 0.091 Uiso 0.597(5) 1 calc R P A 1
C49 C 0.3245(3) 0.3298(3) 0.14646(17) 0.0586(14) Uani 1 1 d . . . .
H49A H 0.2804 0.2955 0.1512 0.070 Uiso 1 1 calc R . . .
H49B H 0.2922 0.3652 0.1296 0.070 Uiso 1 1 calc R . . .
C50 C 0.3685(3) 0.3490(3) 0.20014(17) 0.0533(13) Uani 1 1 d . . . .
H50A H 0.3872 0.3931 0.1998 0.064 Uiso 1 1 calc R . . .
H50B H 0.3256 0.3423 0.2295 0.064 Uiso 1 1 calc R . . .
C51 C 0.4508(3) 0.3070(2) 0.20553(17) 0.0520(13) Uani 1 1 d . . . .
H51A H 0.4332 0.2655 0.2185 0.062 Uiso 1 1 calc R . . .
H51B H 0.4979 0.3249 0.2299 0.062 Uiso 1 1 calc R . . .
C52 C 0.4851(4) 0.3040(3) 0.14847(18) 0.0690(17) Uani 1 1 d . . . .
H52A H 0.5282 0.3384 0.1417 0.083 Uiso 1 1 calc R . . .
H52B H 0.5169 0.2643 0.1421 0.083 Uiso 1 1 calc R . . .
C53 C 0.1817(3) 0.31093(19) 0.01876(14) 0.0316(9) Uani 1 1 d . . . .
H53A H 0.1839 0.3567 0.0207 0.038 Uiso 1 1 calc R . . .
H53B H 0.1909 0.2940 0.0549 0.038 Uiso 1 1 calc R . . .
C54 C 0.0884(3) 0.28909(17) -0.00529(14) 0.0296(9) Uani 1 1 d . . . .
H54A H 0.0423 0.2832 0.0224 0.035 Uiso 1 1 calc R . . .
H54B H 0.0644 0.3187 -0.0321 0.035 Uiso 1 1 calc R . . .
C55 C 0.1157(3) 0.22689(18) -0.03077(16) 0.0360(10) Uani 1 1 d . . . .
H55A H 0.1200 0.1934 -0.0041 0.043 Uiso 1 1 calc R . . .
H55B H 0.0716 0.2147 -0.0592 0.043 Uiso 1 1 calc R . . .
C56 C 0.2103(3) 0.2425(2) -0.05316(17) 0.0423(11) Uani 1 1 d . . . .
H56A H 0.2487 0.2049 -0.0551 0.051 Uiso 1 1 calc R . . .
H56B H 0.2036 0.2605 -0.0891 0.051 Uiso 1 1 calc R . . .
C57 C 0.5549(4) 0.1779(3) -0.0879(3) 0.094(2) Uani 1 1 d . . . .
H57A H 0.5769 0.1713 -0.0509 0.112 Uiso 1 1 calc R . . .
H57B H 0.6068 0.1926 -0.1092 0.112 Uiso 1 1 calc R . . .
C58 C 0.5145(4) 0.1171(3) -0.1115(3) 0.092(2) Uani 1 1 d . . . .
H58A H 0.5589 0.0967 -0.1349 0.110 Uiso 1 1 calc R . . .
H58B H 0.4977 0.0880 -0.0830 0.110 Uiso 1 1 calc R . . .
C59 C 0.4299(5) 0.1383(2) -0.1428(2) 0.0758(18) Uani 1 1 d . . . .
H59A H 0.3735 0.1208 -0.1276 0.091 Uiso 1 1 calc R . . .
H59B H 0.4335 0.1254 -0.1803 0.091 Uiso 1 1 calc R . . .
C60 C 0.4309(4) 0.2096(2) -0.13792(17) 0.0537(13) Uani 1 1 d . . . .
H60A H 0.4617 0.2286 -0.1685 0.064 Uiso 1 1 calc R . . .
H60B H 0.3676 0.2260 -0.1363 0.064 Uiso 1 1 calc R . . .
C61 C 0.6961(3) 0.3000(2) 0.06479(16) 0.0467(12) Uani 1 1 d . . . .
H61A H 0.6889 0.2602 0.0838 0.056 Uiso 1 1 calc R . . .
H61B H 0.6851 0.3343 0.0899 0.056 Uiso 1 1 calc R . . .
C62 C 0.7929(3) 0.3049(2) 0.04235(17) 0.0525(13) Uani 1 1 d . . . .
H62A H 0.8185 0.3470 0.0477 0.063 Uiso 1 1 calc R . . .
H62B H 0.8348 0.2743 0.0592 0.063 Uiso 1 1 calc R . . .
C63 C 0.7779(3) 0.2908(2) -0.01682(17) 0.0491(12) Uani 1 1 d . . . .
H63A H 0.8239 0.3123 -0.0385 0.059 Uiso 1 1 calc R . . .
H63B H 0.7811 0.2458 -0.0238 0.059 Uiso 1 1 calc R . . .
C64 C 0.6827(4) 0.3157(2) -0.02789(18) 0.0587(14) Uani 1 1 d . . . .
H64A H 0.6848 0.3607 -0.0353 0.070 Uiso 1 1 calc R . . .
H64B H 0.6540 0.2944 -0.0588 0.070 Uiso 1 1 calc R . . .
C65 C 0.3550(3) 0.44532(19) -0.03688(15) 0.0371(10) Uani 1 1 d . . . .
H65A H 0.3017 0.4177 -0.0430 0.045 Uiso 1 1 calc R . . .
H65B H 0.3865 0.4512 -0.0709 0.045 Uiso 1 1 calc R . . .
C66 C 0.3238(3) 0.5081(2) -0.01470(15) 0.0418(11) Uani 1 1 d . . . .
H66A H 0.3656 0.5420 -0.0248 0.050 Uiso 1 1 calc R . . .
H66B H 0.2605 0.5184 -0.0267 0.050 Uiso 1 1 calc R . . .
C67 C 0.3290(4) 0.4954(2) 0.04476(17) 0.0612(15) Uani 1 1 d . . . .
H67A H 0.3365 0.5344 0.0651 0.073 Uiso 1 1 calc R . . .
H67B H 0.2734 0.4737 0.0567 0.073 Uiso 1 1 calc R . . .
C68 C 0.4118(4) 0.4552(2) 0.05099(16) 0.0561(14) Uani 1 1 d . . . .
H68A H 0.4675 0.4809 0.0561 0.067 Uiso 1 1 calc R . . .
H68B H 0.4058 0.4277 0.0821 0.067 Uiso 1 1 calc R . . .
C48A C 0.5108(11) 0.1316(7) 0.0488(7) 0.0758(12) Uani 0.403(5) 1 d . P A 2
H48C H 0.5476 0.1492 0.0786 0.091 Uiso 0.403(5) 1 calc R P A 2
H48D H 0.5492 0.1289 0.0170 0.091 Uiso 0.403(5) 1 calc R P A 2
C45A C 0.3577(11) 0.1531(7) 0.0699(6) 0.0758(12) Uani 0.403(5) 1 d . P A 2
C46A C 0.3877(11) 0.0824(6) 0.0911(6) 0.0758(12) Uani 0.403(5) 1 d . P A 2
H46C H 0.3993 0.0825 0.1299 0.091 Uiso 0.403(5) 1 calc R P A 2
H46D H 0.3388 0.0520 0.0826 0.091 Uiso 0.403(5) 1 calc R P A 2

loop_
_atom_site_aniso_label
_atom_site_aniso_U_11
_atom_site_aniso_U_22
_atom_site_aniso_U_33
_atom_site_aniso_U_23
_atom_site_aniso_U_13
_atom_site_aniso_U_12
Fe1 0.0104(2) 0.0115(2) 0.0163(2) 0.00001(18) -0.00192(17) 0.00034(18)
Fe2 0.0102(2) 0.0114(2) 0.0128(2) 0.00102(17) -0.00024(16) -0.00035(18)
Fe3 0.0097(2) 0.0149(2) 0.0117(2) 0.00115(17) -0.00136(16) -0.00065(18)
Fe4 0.0107(2) 0.0156(2) 0.0140(2) -0.00001(18) -0.00148(17) 0.00011(19)
P1 0.0146(4) 0.0146(4) 0.0178(4) -0.0028(3) -0.0018(3) -0.0001(3)
P2 0.0101(4) 0.0118(4) 0.0149(4) 0.0013(3) -0.0013(3) 0.0003(3)
P3 0.0173(5) 0.0255(5) 0.0133(4) -0.0025(3) -0.0015(3) 0.0035(4)
P4 0.0111(4) 0.0143(4) 0.0116(4) 0.0012(3) -0.0008(3) -0.0012(3)
N1 0.0135(14) 0.0144(14) 0.0171(13) -0.0026(11) -0.0001(10) 0.0002(11)
N2 0.0089(13) 0.0123(14) 0.0192(13) 0.0025(11) -0.0010(10) 0.0016(11)
N3 0.0117(14) 0.0200(15) 0.0129(12) -0.0026(11) -0.0023(10) 0.0021(11)
N4 0.0107(14) 0.0199(15) 0.0121(12) 0.0025(10) -0.0015(10) -0.0013(11)
C0AA 0.0134(16) 0.0077(15) 0.0188(15) -0.0040(12) -0.0009(12) 0.0007(13)
C3 0.0216(19) 0.0138(18) 0.0262(17) 0.0028(14) -0.0099(14) 0.0030(14)
C3AA 0.0188(18) 0.0126(17) 0.0192(16) 0.0048(13) -0.0034(13) 0.0012(14)
C4 0.0120(17) 0.0174(18) 0.0323(19) -0.0037(14) 0.0004(14) 0.0027(14)
C5 0.0175(17) 0.0127(17) 0.0194(16) -0.0030(13) 0.0001(13) -0.0024(13)
C6 0.0191(18) 0.0128(17) 0.0244(17) -0.0029(13) 0.0013(14) -0.0014(14)
C7 0.030(2) 0.0152(18) 0.0250(17) 0.0025(14) 0.0062(15) -0.0018(15)
C8 0.0201(19) 0.0170(18) 0.0289(18) 0.0021(14) 0.0004(15) 0.0050(15)
C9 0.0214(18) 0.0134(17) 0.0181(16) -0.0014(13) -0.0040(13) -0.0023(14)
C10 0.041(2) 0.024(2) 0.0229(18) -0.0063(15) 0.0004(16) -0.0041(18)
C11 0.045(2) 0.021(2) 0.0192(17) -0.0011(14) -0.0020(16) 0.0008(17)
C12 0.0119(16) 0.0092(16) 0.0185(15) 0.0007(12) -0.0016(12) -0.0004(13)
C13 0.0154(17) 0.0155(17) 0.0159(15) -0.0016(12) -0.0044(13) 0.0007(13)
C14 0.0154(18) 0.0141(17) 0.0248(17) -0.0020(13) -0.0060(14) -0.0002(14)
C15 0.0079(16) 0.0154(18) 0.0276(17) 0.0032(14) 0.0025(13) -0.0025(13)
C16 0.0125(16) 0.0155(17) 0.0184(15) 0.0037(13) -0.0001(13) 0.0011(13)
C17 0.0230(19) 0.0131(17) 0.0201(16) 0.0019(13) -0.0023(14) 0.0058(14)
C18 0.025(2) 0.023(2) 0.0285(19) -0.0054(15) 0.0029(15) 0.0027(16)
C19 0.037(2) 0.0144(19) 0.0315(19) -0.0002(15) 0.0014(17) -0.0044(16)
C20 0.0189(18) 0.0222(19) 0.0162(16) 0.0033(13) 0.0004(13) -0.0022(15)
C21 0.026(2) 0.024(2) 0.0207(17) -0.0003(14) 0.0058(15) -0.0010(16)
C22 0.037(2) 0.028(2) 0.0197(17) 0.0101(15) -0.0014(16) 0.0059(18)
C23 0.0140(17) 0.0185(17) 0.0108(14) -0.0001(12) -0.0011(12) -0.0005(13)
C24 0.0175(18) 0.0193(18) 0.0157(15) -0.0023(13) -0.0058(13) -0.0029(14)
C25 0.0105(17) 0.034(2) 0.0163(16) -0.0008(14) -0.0080(13) -0.0029(15)
C26 0.0183(18) 0.024(2) 0.0209(17) 0.0045(14) -0.0024(14) 0.0065(15)
C27 0.0191(18) 0.0152(18) 0.0184(16) 0.0039(13) -0.0022(13) -0.0025(14)
C28 0.029(2) 0.026(2) 0.0219(17) -0.0077(15) -0.0060(15) 0.0057(16)
C29 0.051(3) 0.040(3) 0.028(2) -0.0179(18) -0.0041(19) 0.011(2)
C30 0.042(2) 0.022(2) 0.032(2) -0.0046(16) -0.0050(18) 0.0044(18)
C31 0.025(2) 0.030(2) 0.0157(16) 0.0017(14) -0.0007(14) -0.0003(16)
C32 0.031(2) 0.050(3) 0.0216(18) 0.0083(17) -0.0006(16) -0.0037(19)
C33 0.029(2) 0.033(2) 0.0216(17) 0.0063(16) -0.0021(15) 0.0078(17)
C34 0.0121(16) 0.0210(18) 0.0088(14) -0.0005(12) -0.0007(11) 0.0005(13)
C35 0.0138(17) 0.0201(18) 0.0143(15) 0.0016(13) 0.0015(12) -0.0020(14)
C36 0.0107(17) 0.028(2) 0.0161(15) 0.0010(14) 0.0011(12) -0.0033(14)
C37 0.0150(18) 0.028(2) 0.0192(16) -0.0065(14) 0.0004(13) 0.0065(15)
C38 0.0170(18) 0.0181(18) 0.0195(16) -0.0037(13) -0.0028(13) -0.0010(14)
C39 0.0160(17) 0.0171(18) 0.0183(15) 0.0006(13) 0.0054(13) -0.0034(14)
C40 0.027(2) 0.0205(19) 0.0254(18) -0.0048(15) 0.0002(15) -0.0067(16)
C41 0.031(2) 0.0143(18) 0.0286(18) 0.0023(14) 0.0023(16) 0.0013(16)
C42 0.0194(18) 0.0170(18) 0.0143(15) 0.0013(13) -0.0044(13) -0.0007(14)
C43 0.029(2) 0.029(2) 0.0161(16) -0.0068(14) 0.0015(14) 0.0026(16)
C44 0.025(2) 0.029(2) 0.0208(17) 0.0012(15) -0.0072(14) 0.0006(16)
K1 0.0295(5) 0.0377(5) 0.0286(4) -0.0058(4) -0.0039(3) 0.0038(4)
O1 0.058(2) 0.055(2) 0.0513(19) 0.0231(16) -0.0042(16) 0.0123(18)
O2 0.068(2) 0.066(2) 0.0274(15) -0.0023(14) 0.0047(15) 0.0005(18)
O3 0.0252(15) 0.0477(18) 0.0430(16) -0.0109(13) 0.0005(12) -0.0063(13)
O4 0.053(2) 0.063(2) 0.0399(17) -0.0228(15) -0.0055(15) 0.0209(17)
O5 0.0371(19) 0.089(3) 0.0426(18) -0.0002(17) -0.0106(14) -0.0027(17)
O6 0.0467(19) 0.0441(19) 0.0462(17) -0.0133(14) -0.0126(14) 0.0106(15)
C45 0.083(3) 0.060(2) 0.083(3) 0.009(2) -0.027(2) -0.004(2)
C46 0.083(3) 0.060(2) 0.083(3) 0.009(2) -0.027(2) -0.004(2)
C47 0.083(3) 0.060(2) 0.083(3) 0.009(2) -0.027(2) -0.004(2)
C48 0.083(3) 0.060(2) 0.083(3) 0.009(2) -0.027(2) -0.004(2)
C49 0.038(3) 0.096(4) 0.041(3) -0.005(3) 0.006(2) -0.020(3)
C50 0.031(3) 0.092(4) 0.037(2) -0.012(2) 0.003(2) -0.007(3)
C51 0.056(3) 0.064(3) 0.036(2) 0.009(2) 0.001(2) 0.014(3)
C52 0.078(4) 0.084(4) 0.046(3) 0.017(3) 0.012(3) 0.049(3)
C53 0.032(2) 0.033(2) 0.029(2) -0.0011(16) -0.0083(17) -0.0007(18)
C54 0.032(2) 0.029(2) 0.0269(19) 0.0050(16) -0.0038(16) 0.0003(17)
C55 0.038(2) 0.032(2) 0.038(2) -0.0005(18) -0.0095(18) -0.0075(19)
C56 0.037(3) 0.047(3) 0.043(2) -0.016(2) -0.001(2) -0.002(2)
C57 0.072(4) 0.101(5) 0.107(5) -0.048(4) -0.023(4) 0.050(4)
C58 0.078(5) 0.065(4) 0.135(6) -0.018(4) 0.022(4) 0.030(4)
C59 0.117(6) 0.044(3) 0.067(4) 0.006(3) -0.007(4) -0.021(3)
C60 0.076(4) 0.047(3) 0.038(2) -0.001(2) -0.004(2) -0.010(3)
C61 0.031(3) 0.073(3) 0.036(2) -0.008(2) -0.0006(19) -0.001(2)
C62 0.037(3) 0.077(4) 0.044(3) -0.014(2) 0.006(2) -0.001(2)
C63 0.069(4) 0.035(3) 0.043(3) -0.004(2) 0.017(2) -0.010(2)
C64 0.079(4) 0.058(3) 0.038(3) 0.002(2) -0.011(3) -0.005(3)
C65 0.040(3) 0.046(3) 0.0248(19) -0.0018(18) -0.0034(17) -0.010(2)
C66 0.049(3) 0.043(3) 0.033(2) -0.0022(19) -0.0067(19) 0.006(2)
C67 0.086(4) 0.064(4) 0.034(2) -0.011(2) 0.005(2) 0.020(3)
C68 0.081(4) 0.058(3) 0.028(2) -0.004(2) -0.023(2) 0.003(3)
C48A 0.083(3) 0.060(2) 0.083(3) 0.009(2) -0.027(2) -0.004(2)
C45A 0.083(3) 0.060(2) 0.083(3) 0.009(2) -0.027(2) -0.004(2)
C46A 0.083(3) 0.060(2) 0.083(3) 0.009(2) -0.027(2) -0.004(2)

loop_
_atom_type_symbol
_atom_type_description
_atom_type_scat_dispersion_real
_atom_type_scat_dispersion_imag
_atom_type_scat_source
C C 0.0033 0.0016 'International Tables Vol C Tables 4.2.6.8 and 6.1.1.4'
H H 0.0000 0.0000 'International Tables Vol C Tables 4.2.6.8 and 6.1.1.4'
Fe Fe 0.3463 0.8444 'International Tables Vol C Tables 4.2.6.8 and 6.1.1.4'
K K 0.2009 0.2494 'International Tables Vol C Tables 4.2.6.8 and 6.1.1.4'
N N 0.0061 0.0033 'International Tables Vol C Tables 4.2.6.8 and 6.1.1.4'
O O 0.0106 0.0060 'International Tables Vol C Tables 4.2.6.8 and 6.1.1.4'
P P 0.1023 0.0942 'International Tables Vol C Tables 4.2.6.8 and 6.1.1.4'

loop_
_geom_angle_atom_site_label_1
_geom_angle_atom_site_label_2
_geom_angle_atom_site_label_3
_geom_angle
C3 Fe1 C0AA 68.09(12)
C3 Fe1 C3AA 40.73(13)
C3 Fe1 C4 40.63(13)
C3 Fe1 C5 68.36(13)
C3 Fe1 C12 154.52(13)
C3 Fe1 C13 121.62(13)
C3 Fe1 C14 110.11(13)
C3 Fe1 C15 127.87(13)
C3 Fe1 C16 164.36(13)
C3AA Fe1 C0AA 40.25(11)
C3AA Fe1 C12 118.21(13)
C4 Fe1 C0AA 68.21(13)
C4 Fe1 C3AA 68.38(13)
C4 Fe1 C5 40.83(12)
C4 Fe1 C12 161.58(12)
C4 Fe1 C13 157.28(12)
C4 Fe1 C14 123.01(13)
C4 Fe1 C15 109.65(13)
C4 Fe1 C16 126.09(13)
C5 Fe1 C0AA 40.35(12)
C5 Fe1 C3AA 68.06(12)
C5 Fe1 C12 123.10(12)
C5 Fe1 C13 160.28(12)
C5 Fe1 C15 121.20(13)
C12 Fe1 C0AA 104.96(12)
C13 Fe1 C0AA 123.93(12)
C13 Fe1 C3AA 107.42(13)
C13 Fe1 C12 40.61(11)
C13 Fe1 C15 68.12(13)
C14 Fe1 C0AA 161.93(12)
C14 Fe1 C3AA 126.63(13)
C14 Fe1 C5 157.25(13)
C14 Fe1 C12 68.54(12)
C14 Fe1 C13 40.43(12)
C14 Fe1 C15 40.56(12)
C14 Fe1 C16 68.38(13)
C15 Fe1 C0AA 154.60(12)
C15 Fe1 C3AA 164.56(12)
C15 Fe1 C12 68.75(12)
C16 Fe1 C0AA 118.41(12)
C16 Fe1 C3AA 152.80(13)
C16 Fe1 C5 106.66(13)
C16 Fe1 C12 40.71(12)
C16 Fe1 C13 68.07(12)
C16 Fe1 C15 40.89(12)
Fe3 Fe2 P2 53.73(2)
P4 Fe2 Fe3 67.26(3)
P4 Fe2 P2 98.79(3)
N1 Fe2 Fe3 136.98(7)
N1 Fe2 P2 130.63(8)
N1 Fe2 P4 130.53(8)
N2 Fe2 Fe3 89.77(8)
N2 Fe2 P2 36.95(7)
N2 Fe2 P4 110.22(8)
N2 Fe2 N1 111.49(11)
Fe2 Fe3 P4 54.34(2)
P2 Fe3 Fe2 68.55(3)
P2 Fe3 P4 100.07(3)
N3 Fe3 Fe2 134.03(8)
N3 Fe3 P2 129.74(8)
N3 Fe3 P4 129.99(8)
N4 Fe3 Fe2 91.50(8)
N4 Fe3 P2 112.01(8)
N4 Fe3 P4 37.86(8)
N4 Fe3 N3 111.11(11)
C24 Fe4 C23 40.46(12)
C24 Fe4 C34 122.80(13)
C25 Fe4 C23 68.41(13)
C25 Fe4 C24 40.81(13)
C25 Fe4 C27 68.17(13)
C25 Fe4 C34 161.05(13)
C25 Fe4 C38 157.93(14)
C26 Fe4 C23 68.58(13)
C26 Fe4 C24 68.53(13)
C26 Fe4 C25 40.63(13)
C26 Fe4 C27 40.79(13)
C26 Fe4 C34 155.27(13)
C26 Fe4 C35 163.25(13)
C26 Fe4 C36 126.35(13)
C26 Fe4 C37 109.02(14)
C26 Fe4 C38 121.41(14)
C27 Fe4 C23 40.40(12)
C27 Fe4 C24 67.96(13)
C27 Fe4 C34 118.94(12)
C34 Fe4 C23 104.87(12)
C35 Fe4 C23 119.72(12)
C35 Fe4 C24 107.52(13)
C35 Fe4 C25 125.90(13)
C35 Fe4 C27 154.43(13)
C35 Fe4 C34 40.73(12)
C35 Fe4 C37 68.33(13)
C35 Fe4 C38 68.21(13)
C36 Fe4 C23 156.40(13)
C36 Fe4 C24 122.55(13)
C36 Fe4 C25 109.71(13)
C36 Fe4 C27 162.62(13)
C36 Fe4 C34 68.95(12)
C36 Fe4 C35 40.94(12)
C36 Fe4 C37 40.53(13)
C36 Fe4 C38 68.58(13)
C37 Fe4 C23 160.29(13)
C37 Fe4 C24 158.53(13)
C37 Fe4 C25 123.39(13)
C37 Fe4 C27 125.06(14)
C37 Fe4 C34 68.71(12)
C37 Fe4 C38 40.90(12)
C38 Fe4 C23 122.34(13)
C38 Fe4 C24 159.05(13)
C38 Fe4 C27 106.53(13)
C38 Fe4 C34 40.60(12)
N1 P1 C6 107.03(14)
N1 P1 C9 107.31(14)
C9 P1 C6 98.93(14)
Fe3 P2 Fe2 57.72(3)
N2 P2 Fe2 45.97(9)
N2 P2 Fe3 102.53(10)
N2 P2 C17 107.33(14)
N2 P2 C20 110.52(14)
C17 P2 Fe2 136.51(10)
C17 P2 Fe3 119.23(11)
C20 P2 Fe2 119.25(11)
C20 P2 Fe3 115.81(11)
C20 P2 C17 101.27(15)
N3 P3 C28 106.49(14)
N3 P3 C31 103.94(14)
C28 P3 C31 102.13(16)
Fe2 P4 Fe3 58.40(2)
N4 P4 Fe2 104.12(9)
N4 P4 Fe3 46.62(9)
N4 P4 C39 108.44(14)
N4 P4 C42 105.80(14)
C39 P4 Fe2 118.21(11)
C39 P4 Fe3 120.98(10)
C39 P4 C42 104.81(14)
C42 P4 Fe2 114.74(11)
C42 P4 Fe3 131.23(11)
P1 N1 Fe2 122.26(14)
C0AA N1 Fe2 116.15(19)
C0AA N1 P1 121.5(2)
P2 N2 Fe2 97.08(12)
C12 N2 Fe2 126.5(2)
C12 N2 P2 131.3(2)
P3 N3 Fe3 120.81(14)
C23 N3 Fe3 117.99(18)
C23 N3 P3 119.61(19)
P4 N4 Fe3 95.52(12)
C34 N4 Fe3 126.52(19)
C34 N4 P4 132.9(2)
N1 C0AA Fe1 129.5(2)
N1 C0AA C3AA 125.5(3)
N1 C0AA C5 128.3(3)
C3AA C0AA Fe1 67.72(17)
C3AA C0AA C5 106.2(3)
C5 C0AA Fe1 67.30(17)
C3AA C3 Fe1 70.14(18)
C4 C3 Fe1 69.71(18)
C4 C3 C3AA 108.1(3)
C0AA C3AA Fe1 72.04(17)
C3 C3AA Fe1 69.13(18)
C3 C3AA C0AA 108.8(3)
C3 C4 Fe1 69.66(18)
C3 C4 C5 107.7(3)
C5 C4 Fe1 69.70(18)
C0AA C5 Fe1 72.35(17)
C4 C5 Fe1 69.47(18)
C4 C5 C0AA 109.1(3)
C7 C6 P1 108.4(2)
C7 C6 C8 110.5(3)
C8 C6 P1 119.4(2)
C10 C9 P1 110.0(2)
C11 C9 P1 109.7(2)
C11 C9 C10 109.9(3)
N2 C12 Fe1 122.8(2)
N2 C12 C13 123.6(3)
N2 C12 C16 129.9(3)
C13 C12 Fe1 68.71(17)
C13 C12 C16 106.3(3)
C16 C12 Fe1 68.57(17)
C12 C13 Fe1 70.68(17)
C14 C13 Fe1 69.64(18)
C14 C13 C12 109.2(3)
C13 C14 Fe1 69.94(18)
C13 C14 C15 108.2(3)
C15 C14 Fe1 69.85(18)
C14 C15 Fe1 69.59(18)
C14 C15 C16 107.6(3)
C16 C15 Fe1 69.49(17)
C12 C16 Fe1 70.71(17)
C15 C16 Fe1 69.62(17)
C15 C16 C12 108.7(3)
C18 C17 P2 109.8(2)
C18 C17 C19 110.2(3)
C19 C17 P2 113.6(2)
C21 C20 P2 109.7(2)
C21 C20 C22 110.8(3)
C22 C20 P2 110.6(2)
N3 C23 Fe4 128.6(2)
N3 C23 C24 128.3(3)
N3 C23 C27 125.7(3)
C24 C23 Fe4 68.15(17)
C27 C23 Fe4 67.67(17)
C27 C23 C24 106.0(3)
C23 C24 Fe4 71.39(17)
C25 C24 Fe4 68.97(18)
C25 C24 C23 108.6(3)
C24 C25 Fe4 70.22(17)
C26 C25 Fe4 69.43(18)
C26 C25 C24 108.2(3)
C25 C26 Fe4 69.94(18)
C25 C26 C27 107.7(3)
C27 C26 Fe4 69.99(18)
C23 C27 Fe4 71.93(17)
C26 C27 Fe4 69.23(18)
C26 C27 C23 109.5(3)
C29 C28 P3 109.6(3)
C30 C28 P3 108.3(2)
C30 C28 C29 109.8(3)
C32 C31 P3 110.4(2)
C32 C31 C33 111.4(3)
C33 C31 P3 118.8(2)
N4 C34 Fe4 122.55(19)
N4 C34 C35 130.2(3)
N4 C34 C38 123.5(3)
C35 C34 Fe4 67.92(17)
C38 C34 Fe4 68.13(17)
C38 C34 C35 105.9(3)
C34 C35 Fe4 71.35(17)
C36 C35 Fe4 69.34(18)
C36 C35 C34 109.2(3)
C35 C36 Fe4 69.72(17)
C37 C36 Fe4 69.95(18)
C37 C36 C35 107.8(3)
C36 C37 Fe4 69.52(18)
C36 C37 C38 108.1(3)
C38 C37 Fe4 69.68(17)
C34 C38 Fe4 71.26(17)
C37 C38 Fe4 69.41(18)
C37 C38 C34 109.0(3)
C40 C39 P4 108.4(2)
C40 C39 C41 110.6(3)
C41 C39 P4 113.8(2)
C43 C42 P4 114.1(2)
C44 C42 P4 113.2(2)
C44 C42 C43 113.0(3)
O1 K1 O2 80.70(10)
O1 K1 O3 88.73(9)
O1 K1 O4 77.69(10)
O1 K1 O5 97.53(10)
O1 K1 O6 160.46(10)
O1 K1 C45A 19.7(3)
O2 K1 O4 158.29(10)
O2 K1 C45A 67.2(3)
O3 K1 O2 88.76(9)
O3 K1 O4 92.75(9)
O3 K1 O5 173.49(10)
O3 K1 O6 83.89(9)
O3 K1 C45A 74.8(2)
O4 K1 C45A 92.4(3)
O5 K1 O2 93.97(10)
O5 K1 O4 86.89(9)
O5 K1 C45A 111.7(3)
O6 K1 O2 81.07(9)
O6 K1 O4 120.62(9)
O6 K1 O5 90.69(10)
O6 K1 C45A 141.6(3)
C45 O1 K1 124.4(4)
C48 O1 K1 130.6(4)
C48 O1 C45 102.7(6)
C48A O1 K1 120.6(6)
C45A O1 K1 117.0(7)
C45A O1 C48A 113.9(9)
C49 O2 K1 138.3(3)
C49 O2 C52 108.9(3)
C52 O2 K1 112.4(2)
C53 O3 K1 125.3(2)
C53 O3 C56 109.2(3)
C56 O3 K1 121.6(2)
C57 O4 K1 118.4(3)
C60 O4 K1 134.2(3)
C60 O4 C57 105.5(4)
C61 O5 K1 135.9(2)
C64 O5 K1 115.7(3)
C64 O5 C61 108.3(3)
C65 O6 K1 118.5(2)
C68 O6 K1 121.9(3)
C68 O6 C65 108.2(3)
C46 C45 O1 106.6(7)
C47 C46 C45 105.1(7)
C46 C47 C48 103.9(7)
C46A C47 C48A 104.4(9)
O1 C48 C47 100.0(6)
O2 C49 C50 104.8(4)
C51 C50 C49 103.5(4)
C50 C51 C52 102.4(4)
O2 C52 C51 105.7(4)
O3 C53 C54 106.1(3)
C55 C54 C53 101.3(3)
C56 C55 C54 101.7(3)
O3 C56 C55 105.9(3)
O4 C57 C58 105.6(5)
C59 C58 C57 104.1(5)
C58 C59 C60 104.6(5)
O4 C60 C59 105.1(4)
O5 C61 C62 107.2(3)
C63 C62 C61 103.4(4)
C64 C63 C62 102.8(4)
O5 C64 C63 105.7(4)
O6 C65 C66 106.4(3)
C67 C66 C65 101.0(3)
C68 C67 C66 103.4(4)
O6 C68 C67 106.8(3)
O1 C48A C47 101.6(10)
O1 C45A K1 43.3(5)
O1 C45A C46A 101.8(11)
C46A C45A K1 143.7(10)
C47 C46A C45A 105.1(11)

loop_
_geom_bond_atom_site_label_1
_geom_bond_atom_site_label_2
_geom_bond_distance
Fe1 C0AA 2.114(3)
Fe1 C3 2.043(3)
Fe1 C3AA 2.057(3)
Fe1 C4 2.044(3)
Fe1 C5 2.047(3)
Fe1 C12 2.075(3)
Fe1 C13 2.049(3)
Fe1 C14 2.045(3)
Fe1 C15 2.048(3)
Fe1 C16 2.047(3)
Fe2 Fe3 2.4755(9)
Fe2 P2 2.7253(11)
Fe2 P4 2.3612(10)
Fe2 N1 1.983(3)
Fe2 N2 1.975(3)
Fe3 P2 2.3606(11)
Fe3 P4 2.6804(10)
Fe3 N3 1.958(2)
Fe3 N4 1.957(2)
Fe4 C23 2.099(3)
Fe4 C24 2.056(3)
Fe4 C25 2.039(3)
Fe4 C26 2.032(3)
Fe4 C27 2.042(3)
Fe4 C34 2.084(3)
Fe4 C35 2.039(3)
Fe4 C36 2.034(3)
Fe4 C37 2.039(3)
Fe4 C38 2.043(3)
P1 N1 1.690(3)
P1 C6 1.885(3)
P1 C9 1.874(3)
P2 N2 1.651(3)
P2 C17 1.858(3)
P2 C20 1.855(3)
P3 N3 1.690(3)
P3 C28 1.862(4)
P3 C31 1.884(3)
P4 N4 1.653(3)
P4 C39 1.852(3)
P4 C42 1.863(3)
N1 C0AA 1.416(4)
N2 C12 1.395(4)
N3 C23 1.411(4)
N4 C34 1.394(4)
C0AA C3AA 1.436(4)
C0AA C5 1.437(4)
C3 C3AA 1.427(4)
C3 C4 1.419(4)
C4 C5 1.427(4)
C6 C7 1.530(4)
C6 C8 1.534(4)
C9 C10 1.526(4)
C9 C11 1.522(4)
C12 C13 1.431(4)
C12 C16 1.434(4)
C13 C14 1.415(4)
C14 C15 1.419(4)
C15 C16 1.431(4)
C17 C18 1.524(4)
C17 C19 1.535(5)
C20 C21 1.524(4)
C20 C22 1.527(4)
C23 C24 1.437(4)
C23 C27 1.431(4)
C24 C25 1.428(5)
C25 C26 1.413(5)
C26 C27 1.420(4)
C28 C29 1.533(5)
C28 C30 1.531(5)
C31 C32 1.531(5)
C31 C33 1.530(5)
C34 C35 1.435(4)
C34 C38 1.432(4)
C35 C36 1.424(4)
C36 C37 1.410(5)
C37 C38 1.426(4)
C39 C40 1.529(4)
C39 C41 1.537(4)
C42 C43 1.533(4)
C42 C44 1.529(4)
K1 O1 2.707(3)
K1 O2 2.788(3)
K1 O3 2.740(3)
K1 O4 2.814(3)
K1 O5 2.757(3)
K1 O6 2.755(3)
K1 C45A 3.515(15)
O1 C45 1.516(9)
O1 C48 1.417(9)
O1 C48A 1.421(15)
O1 C45A 1.328(17)
O2 C49 1.450(5)
O2 C52 1.448(6)
O3 C53 1.427(4)
O3 C56 1.438(4)
O4 C57 1.415(6)
O4 C60 1.403(5)
O5 C61 1.432(5)
O5 C64 1.431(5)
O6 C65 1.430(5)
O6 C68 1.424(5)
C45 C46 1.476(12)
C46 C47 1.404(10)
C47 C48 1.556(11)
C47 C48A 1.519(14)
C47 C46A 1.407(15)
C49 C50 1.513(6)
C50 C51 1.477(6)
C51 C52 1.505(6)
C53 C54 1.520(5)
C54 C55 1.513(5)
C55 C56 1.509(5)
C57 C58 1.521(8)
C58 C59 1.490(8)
C59 C60 1.514(6)
C61 C62 1.506(6)
C62 C63 1.504(6)
C63 C64 1.480(7)
C65 C66 1.508(5)
C66 C67 1.495(5)
C67 C68 1.462(6)
C45A C46A 1.638(18)
